data_7054038
loop_
_publ_author_name
'Sutter, Alexandra'
'Retailleau, Pascal'
'Huang, Wei-Ching'
'Lin, Hao-Wu'
'Ziessel, Raymond'

_publ_section_title
;
 Photovoltaic performance of novel push--pull--push thienyl--Bodipy dyes
 in solution-processed BHJ-solar cells
;
_journal_issue 4
_journal_name_full 'New Journal of Chemistry'
_journal_page_first 1701
_journal_paper_doi 10.1039/c3nj01436c
_journal_volume 38
_journal_year 2014
_chemical_formula_moiety 'C65 H48 B F2 I N4 S2, 2.7(C H2 Cl2)'
_chemical_formula_sum 'C67.7 H53.4 B Cl5.4 F2 I N4 S2'
_chemical_formula_weight 1354.20
_chemical_name_systematic
; 
 ? 
;
_space_group_crystal_system triclinic
_space_group_IT_number 2
_space_group_name_Hall '-P 1'
_space_group_name_H-M_alt 'P -1'
_symmetry_space_group_name_Hall '-P 1'
_symmetry_space_group_name_H-M 'P -1'
_atom_sites_solution_hydrogens geom
_audit_creation_method SHELXL-2012
_cell_angle_alpha 80.833(6)
_cell_angle_beta 77.449(6)
_cell_angle_gamma 80.043(6)
_cell_formula_units_Z 2
_cell_length_a 12.6116(5)
_cell_length_b 13.0839(6)
_cell_length_c 20.2570(14)
_cell_measurement_reflns_used 11491
_cell_measurement_temperature 193(2)
_cell_measurement_theta_max 58.8
_cell_measurement_theta_min 2.3
_cell_volume 3187.7(3)
_computing_cell_refinement 'CrystalClear-SM Expert 2.0 r4 (Rigaku, 2009)'
_computing_data_collection 'CrystalClear-SM Expert 2.0 r4 (Rigaku, 2009)'
_computing_data_reduction 'CrystalClear-SM Expert 2.0 r4 (Rigaku, 2009)'
_computing_molecular_graphics 'PLATON (Spek, 2003)'
_computing_publication_material 'SHELXL2012 (Sheldrick, 2008)'
_computing_structure_refinement 'SHELXL2012 (Sheldrick, 2008); CRYSTALBUILDER (Welter, 2006)'
_computing_structure_solution 'SIR97 (Altomare, 1999)'
_diffrn_ambient_temperature 193(2)
_diffrn_detector_type 'RAPID II large area curved imaging plate detector '
_diffrn_measured_fraction_theta_max 0.997
_diffrn_measurement_details
;
scan:
    Number of images: 36
               Slice: 20.0000 - 200.0000
         Image width: 5.0000
            Exp time: 600.0000
       Rotation axis: Omega
               Omega: 0.0000
                 Chi: 54.0000
                 Phi: 90.0000
                 XTD: 127.4000
              2theta: 0.0000
scan:
    Number of images: 36
               Slice: 20.0000 - 200.0000
         Image width: 5.0000
            Exp time: 600.0000
       Rotation axis: Omega
               Omega: 0.0000
                 Chi: 54.0000
                 Phi: 270.0000
                 XTD: 127.4000
              2theta: 0.0000
scan:
    Number of images: 36
               Slice: 20.0000 - 200.0000
         Image width: 5.0000
            Exp time: 600.0000
       Rotation axis: Omega
               Omega: 0.0000
                 Chi: 0.0000
                 Phi: 0.0000
                 XTD: 127.4000
              2theta: 0.0000
scan:
    Number of images: 32
               Slice: 20.0000 - 184.0000
         Image width: 5.0000
            Exp time: 600.0000
       Rotation axis: Omega
               Omega: 0.0000
                 Chi: 54.0000
                 Phi: 180.0000
                 XTD: 127.4000
              2theta: 0.0000
scan:
    Number of images: 21
               Slice: 20.0000 - 125.0000
         Image width: 5.0000
            Exp time: 600.0000
       Rotation axis: Omega
               Omega: 0.0000
                 Chi: 54.0000
                 Phi: 0.0000
                 XTD: 127.4000
              2theta: 0.0000
scan:
    Number of images: 12
               Slice: 65.0000 - 125.0000
         Image width: 5.0000
            Exp time: 600.0000
       Rotation axis: Omega
               Omega: 0.0000
                 Chi: 30.0000
                 Phi: 270.0000
                 XTD: 127.4000
              2theta: 0.0000

;
_diffrn_measurement_device_type 'Rigaku rapid II RAXIS conversion'
_diffrn_measurement_method 'profile data from \w-scans'
_diffrn_orient_matrix_type FS_PROCESS
_diffrn_orient_matrix_UB_11 0.030588
_diffrn_orient_matrix_UB_12 -0.075203
_diffrn_orient_matrix_UB_13 0.010514
_diffrn_orient_matrix_UB_21 -0.016041
_diffrn_orient_matrix_UB_22 0.007611
_diffrn_orient_matrix_UB_23 0.049678
_diffrn_orient_matrix_UB_31 -0.074463
_diffrn_orient_matrix_UB_32 -0.020156
_diffrn_orient_matrix_UB_33 0.004586
_diffrn_radiation_monochromator graphite
_diffrn_radiation_source 'fine-focus sealed tube'
_diffrn_radiation_type CuK\a
_diffrn_radiation_wavelength 1.54187
_diffrn_reflns_av_R_equivalents 0.0481
_diffrn_reflns_av_unetI/netI 0.0526
_diffrn_reflns_Laue_measured_fraction_max 0.997
_diffrn_reflns_limit_h_max 11
_diffrn_reflns_limit_h_min -10
_diffrn_reflns_limit_k_max 12
_diffrn_reflns_limit_k_min -12
_diffrn_reflns_limit_l_max 18
_diffrn_reflns_limit_l_min -18
_diffrn_reflns_number 22781
_diffrn_reflns_point_group_measured_fraction_max 0.997
_diffrn_reflns_theta_full 67.687
_diffrn_reflns_theta_max 44.997
_diffrn_reflns_theta_min 2.253
_exptl_absorpt_coefficient_mu 7.039
_exptl_absorpt_correction_T_max 0.46
_exptl_absorpt_correction_T_min 0.20
_exptl_absorpt_correction_type multi-scan
_exptl_absorpt_process_details 'FS_ABSCOR (Rigaku, 2009)'
_exptl_crystal_colour blue
_exptl_crystal_density_diffrn 1.411
_exptl_crystal_density_method 'not measured'
_exptl_crystal_description prism
_exptl_crystal_F_000 1375
_exptl_crystal_size_max 0.44
_exptl_crystal_size_mid 0.18
_exptl_crystal_size_min 0.12
_platon_squeeze_details
; The PLATON SQUEEZE procedure [Sluis, P. van der and Spek, A.L. (1990)
 Acta Crystallogr., Sect. A, 46, 194-201.]
 was used to treat regions of diffuse solvent
 dichloromethane molecules which could not be sensibly modelled in terms 
 of three atomic sites. 
 Their contribution to the diffraction pattern was removed and modified
 Fo^2^ written to a new HKL file. The number of electrons thus located, 
 229 per unit cell, for a total volume of 743 \%A^3^was assigned to 
 three molecules of chloroform solvent per unit cell with occupancy factors 
 of 0.7, 0,678? 0,65respectively . This is taken into account in 
 the formula, formula weight, calculated density, \m and F(000).
;
_refine_diff_density_max 0.418
_refine_diff_density_min -0.386
_refine_diff_density_rms 0.058
_refine_ls_extinction_method none
_refine_ls_goodness_of_fit_ref 1.188
_refine_ls_hydrogen_treatment constr
_refine_ls_matrix_type full
_refine_ls_number_parameters 676
_refine_ls_number_reflns 5140
_refine_ls_number_restraints 41
_refine_ls_restrained_S_all 1.187
_refine_ls_R_factor_all 0.0889
_refine_ls_R_factor_gt 0.0593
_refine_ls_shift/su_max 0.000
_refine_ls_shift/su_mean 0.000
_refine_ls_structure_factor_coef Fsqd
_refine_ls_weighting_details
;
 w=1/[\s^2^(Fo^2^)+(0.1042P)^2^+1.3805P]
 where P=(Fo^2^+2Fc^2^)/3
;
_refine_ls_weighting_scheme calc
_refine_ls_wR_factor_gt 0.1682
_refine_ls_wR_factor_ref 0.2094
_reflns_number_gt 3135
_reflns_number_total 5146
_reflns_threshold_expression >2sigma(I)
_cod_data_source_file c3nj01436c2.cif
_cod_data_source_block compound_1_ccdc_939187
_cod_original_formula_sum 'C67.70 H53.40 B Cl5.40 F2 I N4 S2'
_cod_database_code 7054038
_shelx_space_group_comment
;
The symmetry employed for this shelxl refinement is uniquely defined
by the following loop, which should always be used as a source of
symmetry information in preference to the above space-group names.
They are only intended as comments.
;
_shelxl_version_number 2012-9

loop_
_symmetry_equiv_pos_as_xyz
'x, y, z'
'-x, -y, -z'

loop_
_atom_site_label
_atom_site_type_symbol
_atom_site_fract_x
_atom_site_fract_y
_atom_site_fract_z
_atom_site_U_iso_or_equiv
_atom_site_adp_type
_atom_site_occupancy
_atom_site_site_symmetry_order
_atom_site_calc_flag
_atom_site_refinement_flags_posn
_atom_site_refinement_flags_adp
I1A I 0.54650(7) 0.14540(8) 0.03136(4) 0.1631(6) Uani 1 1 d . .
S1C S 1.16313(19) 0.14423(19) 0.51942(12) 0.0973(8) Uani 1 1 d . .
S1B S 0.7077(2) 0.59299(19) 0.56863(13) 0.1000(9) Uani 1 1 d . .
F1 F 0.8715(5) 0.3605(4) 0.3979(3) 0.1116(17) Uani 1 1 d . .
F2 F 0.7517(4) 0.2698(4) 0.4706(3) 0.1113(17) Uani 1 1 d . .
N1 N 1.4918(9) 0.1917(6) 0.7365(6) 0.111(3) Uani 1 1 d . .
N2 N 0.8338(6) 0.2062(6) 0.3640(4) 0.080(2) Uani 1 1 d . U
N3 N 0.6961(6) 0.3640(6) 0.3705(4) 0.082(2) Uani 1 1 d . U
N5 N 0.9074(8) 0.7260(7) 0.8209(5) 0.111(3) Uani 1 1 d . U
C1 C 0.6592(8) 0.3399(8) 0.3168(5) 0.086(3) Uani 1 1 d . U
C2 C 0.5754(8) 0.4219(8) 0.2988(5) 0.094(3) Uani 1 1 d . U
C3 C 0.5638(8) 0.4923(8) 0.3447(5) 0.100(3) Uani 1 1 d . U
H3 H 0.5132 0.5551 0.3468 0.120 Uiso 1 1 calc R U
C4 C 0.6382(8) 0.4560(9) 0.3874(5) 0.089(3) Uani 1 1 d . U
C5 C 0.9220(9) 0.1315(8) 0.3724(5) 0.094(3) Uani 1 1 d . U
C6 C 0.9273(8) 0.0550(7) 0.3300(5) 0.090(3) Uani 1 1 d . U
H6 H 0.9797 -0.0066 0.3278 0.108 Uiso 1 1 calc R U
C7 C 0.8467(9) 0.0814(8) 0.2924(5) 0.095(3) Uani 1 1 d . U
C8 C 0.7884(8) 0.1795(8) 0.3146(5) 0.087(3) Uani 1 1 d . U
C9 C 0.7020(8) 0.2490(8) 0.2877(5) 0.086(3) Uani 1 1 d . U
C10 C 0.5079(8) 0.4324(7) 0.2444(5) 0.109(3) Uani 1 1 d . .
H10A H 0.4738 0.3691 0.2491 0.164 Uiso 1 1 calc R U
H10B H 0.5555 0.4417 0.1993 0.164 Uiso 1 1 calc R U
H10C H 0.4507 0.4932 0.2496 0.164 Uiso 1 1 calc R U
C11 C 0.8268(8) 0.0158(7) 0.2429(5) 0.108(3) Uani 1 1 d . .
H11A H 0.8821 -0.0469 0.2408 0.162 Uiso 1 1 calc R U
H11B H 0.8320 0.0564 0.1976 0.162 Uiso 1 1 calc R U
H11C H 0.7535 -0.0049 0.2581 0.162 Uiso 1 1 calc R U
C1A C 0.6638(9) 0.2238(8) 0.2295(5) 0.091(3) Uani 1 1 d . U
C2A C 0.5818(9) 0.1614(9) 0.2368(6) 0.108(3) Uani 1 1 d . U
H2A H 0.5487 0.1336 0.2812 0.129 Uiso 1 1 calc R U
C3A C 0.5482(8) 0.1396(8) 0.1821(7) 0.104(3) Uani 1 1 d . U
H3A H 0.4905 0.0986 0.1892 0.125 Uiso 1 1 calc R U
C4A C 0.5962(10) 0.1758(10) 0.1158(6) 0.123(4) Uani 1 1 d . U
C5A C 0.6800(9) 0.2387(9) 0.1084(6) 0.120(4) Uani 1 1 d . U
H5A H 0.7143 0.2659 0.0641 0.144 Uiso 1 1 calc R U
C6A C 0.7114(8) 0.2604(7) 0.1630(6) 0.097(3) Uani 1 1 d . U
H6A H 0.7683 0.3023 0.1562 0.116 Uiso 1 1 calc R U
C1B C 0.6557(8) 0.5033(8) 0.4440(5) 0.090(3) Uani 1 1 d . .
H1B H 0.7130 0.4701 0.4671 0.107 Uiso 1 1 calc . U
C2B C 0.5949(7) 0.5915(9) 0.4654(5) 0.091(3) Uani 1 1 d . U
H2B H 0.5372 0.6235 0.4424 0.110 Uiso 1 1 calc . U
C3B C 0.6109(8) 0.6413(8) 0.5208(5) 0.098(3) Uani 1 1 d . U
C4B C 0.5509(8) 0.7339(9) 0.5402(5) 0.102(3) Uani 1 1 d . U
H4B H 0.4917 0.7718 0.5204 0.122 Uiso 1 1 calc . U
C5B C 0.5889(9) 0.7648(8) 0.5930(5) 0.112(3) Uani 1 1 d . U
H5B H 0.5578 0.8281 0.6115 0.135 Uiso 1 1 calc . U
C6B C 0.6737(9) 0.6986(7) 0.6166(5) 0.093(3) Uani 1 1 d . U
C7B C 0.7302(9) 0.7045(11) 0.6682(6) 0.100(3) Uani 1 1 d . .
C8B C 0.7793(9) 0.6151(9) 0.7055(6) 0.111(3) Uani 1 1 d . U
H8B H 0.7744 0.5477 0.6956 0.134 Uiso 1 1 calc . U
C9B C 0.8339(9) 0.6231(9) 0.7557(6) 0.110(3) Uani 1 1 d . U
H9B H 0.8646 0.5612 0.7804 0.133 Uiso 1 1 calc . U
C10B C 0.8452(9) 0.7201(11) 0.7713(6) 0.102(3) Uani 1 1 d . U
C11B C 0.7965(8) 0.8111(8) 0.7356(6) 0.106(3) Uani 1 1 d . U
H11D H 0.8036 0.8783 0.7450 0.127 Uiso 1 1 calc . U
C12B C 0.7382(8) 0.8021(9) 0.6870(5) 0.102(3) Uani 1 1 d . U
H12B H 0.7021 0.8639 0.6652 0.122 Uiso 1 1 calc . U
C13B C 0.8831(11) 0.8141(9) 0.8583(5) 0.111(3) Uani 1 1 d . U
C14B C 0.7753(11) 0.8566(10) 0.8841(5) 0.125(4) Uani 1 1 d . U
H14B H 0.7159 0.8260 0.8776 0.150 Uiso 1 1 calc . U
C15B C 0.7549(13) 0.9406(12) 0.9180(6) 0.143(4) Uani 1 1 d . U
H15B H 0.6806 0.9683 0.9340 0.172 Uiso 1 1 calc . U
C16B C 0.8373(19) 0.9893(12) 0.9307(7) 0.155(5) Uani 1 1 d . .
H16B H 0.8212 1.0485 0.9549 0.186 Uiso 1 1 calc . U
C17B C 0.9422(16) 0.9464(13) 0.9063(8) 0.154(5) Uani 1 1 d . .
H17B H 1.0008 0.9764 0.9145 0.185 Uiso 1 1 calc R U
C18B C 0.9676(11) 0.8615(11) 0.8702(7) 0.136(4) Uani 1 1 d . U
H18B H 1.0421 0.8353 0.8534 0.163 Uiso 1 1 calc R U
C19B C 0.9984(11) 0.6478(9) 0.8319(8) 0.111(3) Uani 1 1 d . .
C20B C 1.0684(11) 0.6066(9) 0.7776(7) 0.118(4) Uani 1 1 d . U
H20B H 1.0603 0.6317 0.7320 0.141 Uiso 1 1 calc R U
C21B C 1.1496(11) 0.5284(11) 0.7916(9) 0.145(5) Uani 1 1 d . U
H21B H 1.1977 0.4983 0.7544 0.174 Uiso 1 1 calc R U
C22B C 1.1656(13) 0.4913(12) 0.8548(11) 0.166(6) Uani 1 1 d . U
H22B H 1.2232 0.4361 0.8622 0.199 Uiso 1 1 calc R U
C23B C 1.0963(14) 0.5354(11) 0.9092(9) 0.163(6) Uani 1 1 d . U
H23B H 1.1088 0.5123 0.9542 0.195 Uiso 1 1 calc R U
C24B C 1.0106(10) 0.6112(9) 0.8993(7) 0.128(4) Uani 1 1 d . U
H24B H 0.9605 0.6385 0.9367 0.154 Uiso 1 1 calc R U
C1C C 0.9912(8) 0.1351(8) 0.4205(4) 0.085(3) Uani 1 1 d . .
H1C H 0.9769 0.1915 0.4470 0.102 Uiso 1 1 calc R U
C2C C 1.0752(8) 0.0590(8) 0.4274(4) 0.090(3) Uani 1 1 d . U
H2C H 1.0823 0.0025 0.4018 0.108 Uiso 1 1 calc R U
C3C C 1.1556(8) 0.0523(7) 0.4686(4) 0.087(3) Uani 1 1 d . U
C4C C 1.2353(8) -0.0309(8) 0.4749(5) 0.092(3) Uani 1 1 d . U
H4C H 1.2442 -0.0903 0.4515 0.111 Uiso 1 1 calc R U
C5C C 1.3023(8) -0.0207(8) 0.5187(5) 0.095(3) Uani 1 1 d . U
H5C H 1.3611 -0.0733 0.5281 0.114 Uiso 1 1 calc R U
C6C C 1.2781(7) 0.0693(8) 0.5471(5) 0.088(3) Uani 1 1 d . U
C7C C 1.3324(9) 0.1040(8) 0.5948(5) 0.087(3) Uani 1 1 d . U
C8C C 1.4365(9) 0.0579(7) 0.6017(5) 0.088(3) Uani 1 1 d . .
H8C H 1.4730 0.0042 0.5748 0.106 Uiso 1 1 calc R U
C9C C 1.4879(8) 0.0870(8) 0.6458(6) 0.090(3) Uani 1 1 d . .
H9C H 1.5598 0.0530 0.6492 0.108 Uiso 1 1 calc R U
C10C C 1.4391(9) 0.1661(9) 0.6872(6) 0.099(3) Uani 1 1 d . U
C11C C 1.3361(9) 0.2136(7) 0.6785(5) 0.099(3) Uani 1 1 d . U
H11E H 1.3012 0.2686 0.7046 0.119 Uiso 1 1 calc R U
C12C C 1.2804(8) 0.1854(7) 0.6335(5) 0.093(3) Uani 1 1 d . U
H12C H 1.2091 0.2202 0.6291 0.111 Uiso 1 1 calc R U
C13C C 1.6108(11) 0.1878(9) 0.7204(8) 0.108(3) Uani 1 1 d . .
C14C C 1.6697(12) 0.1397(9) 0.7672(7) 0.134(4) Uani 1 1 d . U
H14C H 1.6357 0.1081 0.8103 0.161 Uiso 1 1 calc R U
C15C C 1.7869(14) 0.1382(11) 0.7490(9) 0.145(5) Uani 1 1 d . U
H15C H 1.8312 0.1028 0.7804 0.173 Uiso 1 1 calc R U
C16C C 1.8357(11) 0.1857(12) 0.6885(10) 0.141(5) Uani 1 1 d . .
H16C H 1.9130 0.1846 0.6771 0.170 Uiso 1 1 calc R U
C17C C 1.7695(14) 0.2357(10) 0.6441(7) 0.135(4) Uani 1 1 d . .
H17C H 1.8023 0.2722 0.6024 0.162 Uiso 1 1 calc R U
C18C C 1.6587(13) 0.2354(8) 0.6571(7) 0.112(3) Uani 1 1 d . .
H18C H 1.6158 0.2667 0.6241 0.135 Uiso 1 1 calc R U
C19C C 1.4336(12) 0.2100(11) 0.8017(7) 0.107(3) Uani 1 1 d . .
C20C C 1.4566(11) 0.2839(9) 0.8345(8) 0.125(4) Uani 1 1 d . .
H20C H 1.5114 0.3263 0.8127 0.150 Uiso 1 1 calc R U
C21C C 1.3989(14) 0.2972(10) 0.9005(8) 0.137(5) Uani 1 1 d . .
H21C H 1.4159 0.3481 0.9237 0.165 Uiso 1 1 calc R U
C22C C 1.3182(13) 0.2381(13) 0.9324(8) 0.143(5) Uani 1 1 d . U
H22C H 1.2802 0.2477 0.9774 0.172 Uiso 1 1 calc R U
C23C C 1.2930(14) 0.1667(12) 0.9000(7) 0.160(5) Uani 1 1 d . U
H23C H 1.2353 0.1275 0.9216 0.192 Uiso 1 1 calc R U
C24C C 1.3507(13) 0.1493(10) 0.8348(7) 0.134(4) Uani 1 1 d . U
H24C H 1.3341 0.0969 0.8127 0.160 Uiso 1 1 calc R U
B1 B 0.7903(13) 0.3005(11) 0.4019(7) 0.095(4) Uani 1 1 d . U

loop_
_atom_site_aniso_label
_atom_site_aniso_U_11
_atom_site_aniso_U_22
_atom_site_aniso_U_33
_atom_site_aniso_U_23
_atom_site_aniso_U_13
_atom_site_aniso_U_12
I1A 0.1381(9) 0.2445(12) 0.1305(8) -0.0678(7) -0.0637(6) -0.0043(7)
S1C 0.0867(18) 0.1107(19) 0.0942(17) -0.0122(15) -0.0354(14) 0.0087(14)
S1B 0.0878(19) 0.1031(19) 0.1086(19) -0.0183(15) -0.0287(15) 0.0045(15)
F1 0.100(4) 0.103(4) 0.149(5) -0.029(3) -0.058(4) -0.004(3)
F2 0.136(5) 0.101(4) 0.096(4) -0.013(3) -0.045(3) 0.017(3)
N1 0.095(8) 0.140(7) 0.106(8) -0.024(6) -0.040(7) -0.010(6)
N2 0.080(6) 0.094(6) 0.073(5) -0.008(5) -0.034(5) -0.008(4)
N3 0.079(5) 0.095(6) 0.084(6) -0.021(5) -0.038(4) -0.006(5)
N5 0.106(7) 0.116(7) 0.109(7) -0.020(5) -0.020(6) -0.011(7)
C1 0.097(8) 0.077(7) 0.090(7) 0.003(5) -0.039(6) -0.020(5)
C2 0.077(7) 0.097(8) 0.105(8) 0.007(5) -0.025(6) -0.011(5)
C3 0.093(7) 0.088(7) 0.113(8) 0.006(5) -0.039(6) 0.011(6)
C4 0.071(7) 0.103(8) 0.085(8) 0.001(6) -0.021(5) 0.002(6)
C5 0.100(8) 0.093(8) 0.086(7) 0.003(5) -0.022(7) -0.010(6)
C6 0.097(7) 0.071(7) 0.099(7) -0.004(5) -0.023(7) -0.006(6)
C7 0.107(9) 0.102(8) 0.072(7) -0.001(6) -0.024(6) -0.011(7)
C8 0.062(7) 0.115(8) 0.082(7) 0.000(6) -0.020(6) -0.013(6)
C9 0.084(7) 0.095(7) 0.091(6) -0.001(6) -0.041(6) -0.027(6)
C10 0.100(8) 0.122(8) 0.107(7) 0.009(6) -0.047(7) -0.006(6)
C11 0.112(8) 0.115(8) 0.105(8) -0.016(7) -0.036(6) -0.016(6)
C1A 0.079(7) 0.110(8) 0.087(7) 0.008(6) -0.044(6) -0.011(6)
C2A 0.090(8) 0.148(9) 0.107(8) -0.041(7) -0.032(6) -0.035(8)
C3A 0.088(8) 0.118(8) 0.119(10) -0.013(7) -0.037(7) -0.030(6)
C4A 0.108(9) 0.166(11) 0.107(9) -0.034(8) -0.045(8) -0.011(7)
C5A 0.107(9) 0.166(11) 0.106(8) -0.028(8) -0.052(8) -0.016(7)
C6A 0.087(7) 0.122(8) 0.095(6) -0.006(6) -0.045(6) -0.028(6)
C1B 0.100(8) 0.084(7) 0.083(7) 0.003(6) -0.024(6) -0.012(7)
C2B 0.069(6) 0.098(8) 0.106(8) 0.009(6) -0.038(6) -0.001(6)
C3B 0.097(8) 0.103(8) 0.085(7) -0.003(6) -0.022(6) 0.003(6)
C4B 0.094(8) 0.105(8) 0.101(8) -0.010(6) -0.031(6) 0.015(6)
C5B 0.107(9) 0.121(9) 0.098(8) -0.007(6) -0.024(6) 0.010(6)
C6B 0.099(8) 0.102(8) 0.073(7) -0.007(6) -0.021(6) -0.004(6)
C7B 0.097(8) 0.113(10) 0.084(8) -0.022(8) -0.013(6) 0.006(7)
C8B 0.114(9) 0.116(9) 0.103(8) -0.013(8) -0.030(7) -0.005(7)
C9B 0.123(9) 0.093(8) 0.110(9) -0.006(7) -0.034(6) 0.008(7)
C10B 0.095(8) 0.118(10) 0.094(8) -0.021(7) -0.025(6) -0.002(7)
C11B 0.092(8) 0.108(8) 0.120(9) -0.031(6) -0.020(6) -0.003(6)
C12B 0.103(8) 0.117(9) 0.079(7) -0.027(6) -0.015(5) 0.008(7)
C13B 0.130(9) 0.107(8) 0.095(8) -0.017(6) -0.001(7) -0.034(7)
C14B 0.136(9) 0.161(11) 0.083(8) -0.031(7) -0.021(7) -0.023(8)
C15B 0.157(12) 0.156(12) 0.110(10) -0.045(8) 0.006(9) -0.018(10)
C16B 0.189(16) 0.162(13) 0.119(10) -0.042(9) 0.001(11) -0.054(13)
C17B 0.179(17) 0.147(13) 0.148(12) -0.037(10) -0.015(11) -0.061(12)
C18B 0.128(11) 0.124(10) 0.159(11) -0.020(9) -0.010(8) -0.048(8)
C19B 0.117(11) 0.089(8) 0.131(12) 0.009(8) -0.053(9) -0.008(8)
C20B 0.113(10) 0.125(10) 0.120(9) -0.017(8) -0.038(8) -0.011(7)
C21B 0.108(10) 0.126(11) 0.199(14) -0.002(10) -0.035(10) -0.025(7)
C22B 0.140(13) 0.134(12) 0.215(18) 0.036(11) -0.064(11) -0.016(9)
C23B 0.167(15) 0.148(13) 0.170(13) 0.052(10) -0.081(11) -0.020(9)
C24B 0.129(10) 0.129(10) 0.131(10) 0.024(8) -0.046(8) -0.039(7)
C1C 0.074(7) 0.113(8) 0.066(6) -0.020(5) -0.012(6) 0.002(6)
C2C 0.078(7) 0.110(7) 0.079(7) -0.016(5) -0.020(5) 0.009(7)
C3C 0.075(7) 0.107(7) 0.078(6) -0.007(6) -0.024(5) -0.004(6)
C4C 0.070(7) 0.109(7) 0.097(7) -0.018(5) -0.034(5) 0.016(6)
C5C 0.073(7) 0.095(7) 0.114(8) -0.019(6) -0.027(6) 0.009(6)
C6C 0.069(6) 0.107(7) 0.088(7) -0.008(5) -0.030(6) 0.003(6)
C7C 0.074(8) 0.100(7) 0.077(7) 0.007(5) -0.022(6) 0.002(6)
C8C 0.080(8) 0.099(7) 0.087(7) -0.010(6) -0.041(6) 0.011(6)
C9C 0.075(7) 0.103(8) 0.093(7) 0.003(7) -0.031(7) -0.010(6)
C10C 0.091(8) 0.120(9) 0.087(7) -0.018(7) -0.030(7) 0.001(7)
C11C 0.095(8) 0.094(7) 0.105(8) -0.012(6) -0.034(7) 0.016(6)
C12C 0.082(7) 0.103(8) 0.093(7) -0.015(6) -0.034(6) 0.014(6)
C13C 0.090(11) 0.130(9) 0.115(10) -0.010(8) -0.045(9) -0.018(8)
C14C 0.136(10) 0.136(9) 0.151(11) -0.011(8) -0.080(11) -0.014(9)
C15C 0.138(10) 0.160(12) 0.154(13) -0.047(10) -0.074(12) 0.013(10)
C16C 0.093(10) 0.178(13) 0.173(14) -0.046(11) -0.060(11) -0.008(9)
C17C 0.111(12) 0.156(11) 0.150(12) -0.041(9) -0.038(11) -0.013(9)
C18C 0.097(11) 0.111(8) 0.131(12) -0.009(8) -0.040(9) -0.007(7)
C19C 0.145(11) 0.107(10) 0.075(9) -0.014(8) -0.043(9) -0.005(8)
C20C 0.180(12) 0.096(9) 0.114(11) -0.012(8) -0.074(10) -0.008(8)
C21C 0.185(14) 0.139(12) 0.098(11) -0.019(9) -0.074(10) 0.012(10)
C22C 0.139(12) 0.178(15) 0.115(11) -0.008(9) -0.053(9) -0.004(10)
C23C 0.195(14) 0.190(14) 0.106(9) 0.012(9) -0.064(9) -0.045(11)
C24C 0.175(13) 0.115(9) 0.115(9) 0.015(8) -0.062(9) -0.017(9)
B1 0.117(11) 0.101(11) 0.076(9) 0.001(8) -0.047(8) -0.016(9)

loop_
_atom_type_symbol
_atom_type_description
_atom_type_scat_dispersion_real
_atom_type_scat_dispersion_imag
_atom_type_scat_source
C C 0.0181 0.0091 'International Tables Vol C Tables 4.2.6.8 and 6.1.1.4'
H H 0.0000 0.0000 'International Tables Vol C Tables 4.2.6.8 and 6.1.1.4'
B B 0.0090 0.0039 'International Tables Vol C Tables 4.2.6.8 and 6.1.1.4'
F F 0.0727 0.0534 'International Tables Vol C Tables 4.2.6.8 and 6.1.1.4'
I I -0.3257 6.8362 'International Tables Vol C Tables 4.2.6.8 and 6.1.1.4'
N N 0.0311 0.0180 'International Tables Vol C Tables 4.2.6.8 and 6.1.1.4'
S S 0.3331 0.5567 'International Tables Vol C Tables 4.2.6.8 and 6.1.1.4'
Cl Cl 0.3639 0.7018 'International Tables Vol C Tables 4.2.6.8 and 6.1.1.4'

loop_
_geom_angle_atom_site_label_1
_geom_angle_atom_site_label_2
_geom_angle_atom_site_label_3
_geom_angle
C3C S1C C6C 92.0(5)
C3B S1B C6B 93.2(6)
C19C N1 C10C 121.4(10)
C19C N1 C13C 119.8(11)
C10C N1 C13C 118.4(10)
C5 N2 C8 107.2(9)
C5 N2 B1 127.9(9)
C8 N2 B1 124.9(9)
C4 N3 C1 107.5(8)
C4 N3 B1 126.9(9)
C1 N3 B1 125.5(9)
C10B N5 C19B 121.1(10)
C10B N5 C13B 120.0(11)
C19B N5 C13B 118.8(11)
N3 C1 C9 121.7(9)
N3 C1 C2 109.1(9)
C9 C1 C2 129.2(10)
C3 C2 C1 105.0(9)
C3 C2 C10 124.9(9)
C1 C2 C10 130.1(10)
C2 C3 C4 108.6(10)
C2 C3 H3 125.7
C4 C3 H3 125.7
N3 C4 C3 109.8(10)
N3 C4 C1B 121.6(9)
C3 C4 C1B 128.6(10)
N2 C5 C6 108.3(10)
N2 C5 C1C 122.6(10)
C6 C5 C1C 129.1(10)
C7 C6 C5 110.6(9)
C7 C6 H6 124.7
C5 C6 H6 124.7
C6 C7 C8 103.7(9)
C6 C7 C11 124.7(10)
C8 C7 C11 131.5(10)
N2 C8 C9 121.1(9)
N2 C8 C7 110.1(9)
C9 C8 C7 128.5(10)
C1 C9 C8 118.4(9)
C1 C9 C1A 121.8(9)
C8 C9 C1A 119.8(10)
C2 C10 H10A 109.5
C2 C10 H10B 109.5
H10A C10 H10B 109.5
C2 C10 H10C 109.5
H10A C10 H10C 109.5
H10B C10 H10C 109.5
C7 C11 H11A 109.5
C7 C11 H11B 109.5
H11A C11 H11B 109.5
C7 C11 H11C 109.5
H11A C11 H11C 109.5
H11B C11 H11C 109.5
C2A C1A C6A 116.6(9)
C2A C1A C9 122.9(9)
C6A C1A C9 120.4(10)
C3A C2A C1A 121.7(10)
C3A C2A H2A 119.2
C1A C2A H2A 119.2
C2A C3A C4A 121.5(11)
C2A C3A H3A 119.2
C4A C3A H3A 119.2
C3A C4A C5A 116.7(10)
C3A C4A I1A 122.7(10)
C5A C4A I1A 120.5(10)
C6A C5A C4A 121.0(11)
C6A C5A H5A 119.5
C4A C5A H5A 119.5
C5A C6A C1A 122.5(10)
C5A C6A H6A 118.8
C1A C6A H6A 118.8
C2B C1B C4 123.5(9)
C2B C1B H1B 118.2
C4 C1B H1B 118.2
C1B C2B C3B 125.0(9)
C1B C2B H2B 117.5
C3B C2B H2B 117.5
C4B C3B C2B 124.3(9)
C4B C3B S1B 112.0(8)
C2B C3B S1B 123.7(8)
C3B C4B C5B 111.0(9)
C3B C4B H4B 124.5
C5B C4B H4B 124.5
C6B C5B C4B 116.5(10)
C6B C5B H5B 121.8
C4B C5B H5B 121.8
C5B C6B C7B 131.5(10)
C5B C6B S1B 107.3(8)
C7B C6B S1B 121.2(8)
C6B C7B C8B 122.9(12)
C6B C7B C12B 121.1(11)
C8B C7B C12B 116.0(11)
C9B C8B C7B 121.7(11)
C9B C8B H8B 119.1
C7B C8B H8B 119.1
C8B C9B C10B 121.3(10)
C8B C9B H9B 119.3
C10B C9B H9B 119.3
C9B C10B C11B 118.6(11)
C9B C10B N5 120.1(11)
C11B C10B N5 121.3(12)
C12B C11B C10B 119.5(10)
C12B C11B H11D 120.3
C10B C11B H11D 120.3
C11B C12B C7B 122.7(10)
C11B C12B H12B 118.7
C7B C12B H12B 118.7
C14B C13B C18B 117.4(12)
C14B C13B N5 121.8(12)
C18B C13B N5 120.8(13)
C15B C14B C13B 120.5(13)
C15B C14B H14B 119.7
C13B C14B H14B 119.7
C14B C15B C16B 123.4(14)
C14B C15B H15B 118.3
C16B C15B H15B 118.3
C17B C16B C15B 115.6(15)
C17B C16B H16B 122.2
C15B C16B H16B 122.2
C16B C17B C18B 123.3(15)
C16B C17B H17B 118.3
C18B C17B H17B 118.3
C17B C18B C13B 119.7(14)
C17B C18B H18B 120.1
C13B C18B H18B 120.1
C20B C19B C24B 121.4(12)
C20B C19B N5 120.1(12)
C24B C19B N5 118.4(13)
C21B C20B C19B 117.4(12)
C21B C20B H20B 121.3
C19B C20B H20B 121.3
C22B C21B C20B 123.7(16)
C22B C21B H21B 118.2
C20B C21B H21B 118.2
C21B C22B C23B 118.5(17)
C21B C22B H22B 120.7
C23B C22B H22B 120.7
C24B C23B C22B 121.0(15)
C24B C23B H23B 119.5
C22B C23B H23B 119.5
C23B C24B C19B 117.9(14)
C23B C24B H24B 121.0
C19B C24B H24B 121.0
C2C C1C C5 119.9(9)
C2C C1C H1C 120.0
C5 C1C H1C 120.0
C1C C2C C3C 127.9(9)
C1C C2C H2C 116.1
C3C C2C H2C 116.1
C4C C3C C2C 123.7(9)
C4C C3C S1C 110.4(7)
C2C C3C S1C 125.9(8)
C3C C4C C5C 113.3(9)
C3C C4C H4C 123.3
C5C C4C H4C 123.3
C6C C5C C4C 115.3(9)
C6C C5C H5C 122.4
C4C C5C H5C 122.4
C5C C6C C7C 128.8(9)
C5C C6C S1C 109.0(8)
C7C C6C S1C 122.2(8)
C8C C7C C12C 118.7(10)
C8C C7C C6C 120.1(10)
C12C C7C C6C 121.2(10)
C9C C8C C7C 121.4(9)
C9C C8C H8C 119.3
C7C C8C H8C 119.3
C8C C9C C10C 122.4(10)
C8C C9C H9C 118.8
C10C C9C H9C 118.8
C11C C10C C9C 115.6(10)
C11C C10C N1 122.5(11)
C9C C10C N1 121.8(10)
C10C C11C C12C 123.5(10)
C10C C11C H11E 118.2
C12C C11C H11E 118.2
C11C C12C C7C 118.2(9)
C11C C12C H12C 120.9
C7C C12C H12C 120.9
C14C C13C C18C 122.5(12)
C14C C13C N1 119.1(14)
C18C C13C N1 118.4(12)
C13C C14C C15C 117.0(13)
C13C C14C H14C 121.5
C15C C14C H14C 121.5
C16C C15C C14C 121.9(14)
C16C C15C H15C 119.0
C14C C15C H15C 119.0
C15C C16C C17C 117.6(14)
C15C C16C H16C 121.2
C17C C16C H16C 121.2
C18C C17C C16C 123.1(13)
C18C C17C H17C 118.5
C16C C17C H17C 118.5
C17C C18C C13C 117.8(12)
C17C C18C H18C 121.1
C13C C18C H18C 121.1
C20C C19C N1 121.4(15)
C20C C19C C24C 119.1(13)
N1 C19C C24C 119.5(13)
C19C C20C C21C 119.5(13)
C19C C20C H20C 120.2
C21C C20C H20C 120.2
C22C C21C C20C 121.1(15)
C22C C21C H21C 119.5
C20C C21C H21C 119.5
C23C C22C C21C 120.0(18)
C23C C22C H22C 120.0
C21C C22C H22C 120.0
C22C C23C C24C 120.6(17)
C22C C23C H23C 119.7
C24C C23C H23C 119.7
C23C C24C C19C 119.7(14)
C23C C24C H24C 120.1
C19C C24C H24C 120.1
F1 B1 F2 107.2(10)
F1 B1 N2 111.0(11)
F2 B1 N2 110.9(10)
F1 B1 N3 110.6(10)
F2 B1 N3 109.2(10)
N2 B1 N3 107.9(10)

loop_
_geom_bond_atom_site_label_1
_geom_bond_atom_site_label_2
_geom_bond_distance
I1A C4A 2.060(11)
S1C C3C 1.729(9)
S1C C6C 1.750(9)
S1B C3B 1.697(10)
S1B C6B 1.755(10)
F1 B1 1.376(14)
F2 B1 1.389(13)
N1 C19C 1.400(13)
N1 C10C 1.423(12)
N1 C13C 1.459(12)
N2 C5 1.368(11)
N2 C8 1.370(10)
N2 B1 1.516(14)
N3 C4 1.349(11)
N3 C1 1.370(10)
N3 B1 1.525(14)
N5 C10B 1.421(12)
N5 C19B 1.431(13)
N5 C13B 1.434(13)
C1 C9 1.385(12)
C1 C2 1.432(12)
C2 C3 1.380(12)
C2 C10 1.508(12)
C3 C4 1.385(12)
C3 H3 0.9500
C4 C1B 1.460(12)
C5 C6 1.404(12)
C5 C1C 1.453(12)
C6 C7 1.366(12)
C6 H6 0.9500
C7 C8 1.451(12)
C7 C11 1.504(12)
C8 C9 1.438(12)
C9 C1A 1.470(13)
C10 H10A 0.9800
C10 H10B 0.9800
C10 H10C 0.9800
C11 H11A 0.9800
C11 H11B 0.9800
C11 H11C 0.9800
C1A C2A 1.395(12)
C1A C6A 1.395(12)
C2A C3A 1.355(13)
C2A H2A 0.9500
C3A C4A 1.392(13)
C3A H3A 0.9500
C4A C5A 1.419(14)
C5A C6A 1.336(12)
C5A H5A 0.9500
C6A H6A 0.9500
C1B C2B 1.348(12)
C1B H1B 0.9500
C2B C3B 1.449(13)
C2B H2B 0.9500
C3B C4B 1.379(12)
C4B C5B 1.400(13)
C4B H4B 0.9500
C5B C6B 1.376(13)
C5B H5B 0.9500
C6B C7B 1.405(13)
C7B C8B 1.412(13)
C7B C12B 1.415(13)
C8B C9B 1.371(14)
C8B H8B 0.9500
C9B C10B 1.394(13)
C9B H9B 0.9500
C10B C11B 1.408(14)
C11B C12B 1.381(13)
C11B H11D 0.9500
C12B H12B 0.9500
C13B C14B 1.397(15)
C13B C18B 1.402(15)
C14B C15B 1.346(16)
C14B H14B 0.9500
C15B C16B 1.396(17)
C15B H15B 0.9500
C16B C17B 1.364(18)
C16B H16B 0.9500
C17B C18B 1.380(16)
C17B H17B 0.9500
C18B H18B 0.9500
C19B C20B 1.372(14)
C19B C24B 1.404(14)
C20B C21B 1.359(15)
C20B H20B 0.9500
C21B C22B 1.341(17)
C21B H21B 0.9500
C22B C23B 1.386(18)
C22B H22B 0.9500
C23B C24B 1.361(16)
C23B H23B 0.9500
C24B H24B 0.9500
C1C C2C 1.337(11)
C1C H1C 0.9500
C2C C3C 1.431(12)
C2C H2C 0.9500
C3C C4C 1.358(11)
C4C C5C 1.388(11)
C4C H4C 0.9500
C5C C6C 1.351(11)
C5C H5C 0.9500
C6C C7C 1.463(12)
C7C C8C 1.374(11)
C7C C12C 1.408(12)
C8C C9C 1.345(11)
C8C H8C 0.9500
C9C C10C 1.408(12)
C9C H9C 0.9500
C10C C11C 1.374(12)
C11C C12C 1.391(12)
C11C H11E 0.9500
C12C H12C 0.9500
C13C C14C 1.340(13)
C13C C18C 1.392(13)
C14C C15C 1.442(17)
C14C H14C 0.9500
C15C C16C 1.352(16)
C15C H15C 0.9500
C16C C17C 1.372(16)
C16C H16C 0.9500
C17C C18C 1.365(14)
C17C H17C 0.9500
C18C H18C 0.9500
C19C C20C 1.358(14)
C19C C24C 1.409(15)
C20C C21C 1.399(16)
C20C H20C 0.9500
C21C C22C 1.370(16)
C21C H21C 0.9500
C22C C23C 1.339(17)
C22C H22C 0.9500
C23C C24C 1.396(17)
C23C H23C 0.9500
C24C H24C 0.9500

loop_
_geom_torsion_atom_site_label_1
_geom_torsion_atom_site_label_2
_geom_torsion_atom_site_label_3
_geom_torsion_atom_site_label_4
_geom_torsion
C4 N3 C1 C9 -179.5(8)
B1 N3 C1 C9 3.7(14)
C4 N3 C1 C2 1.0(10)
B1 N3 C1 C2 -175.8(9)
N3 C1 C2 C3 -1.4(10)
C9 C1 C2 C3 179.2(9)
N3 C1 C2 C10 -179.0(8)
C9 C1 C2 C10 1.5(16)
C1 C2 C3 C4 1.2(11)
C10 C2 C3 C4 179.0(8)
C1 N3 C4 C3 -0.3(10)
B1 N3 C4 C3 176.5(10)
C1 N3 C4 C1B 178.7(8)
B1 N3 C4 C1B -4.6(14)
C2 C3 C4 N3 -0.6(11)
C2 C3 C4 C1B -179.5(9)
C8 N2 C5 C6 -3.0(9)
B1 N2 C5 C6 175.8(10)
C8 N2 C5 C1C 179.3(8)
B1 N2 C5 C1C -1.9(14)
N2 C5 C6 C7 2.5(10)
C1C C5 C6 C7 -180.0(8)
C5 C6 C7 C8 -0.9(10)
C5 C6 C7 C11 -178.5(8)
C5 N2 C8 C9 -172.3(7)
B1 N2 C8 C9 8.8(13)
C5 N2 C8 C7 2.5(9)
B1 N2 C8 C7 -176.4(9)
C6 C7 C8 N2 -1.0(10)
C11 C7 C8 N2 176.3(8)
C6 C7 C8 C9 173.4(8)
C11 C7 C8 C9 -9.3(15)
N3 C1 C9 C8 -0.8(13)
C2 C1 C9 C8 178.7(8)
N3 C1 C9 C1A -178.9(8)
C2 C1 C9 C1A 0.5(15)
N2 C8 C9 C1 -5.3(12)
C7 C8 C9 C1 -179.1(9)
N2 C8 C9 C1A 172.9(8)
C7 C8 C9 C1A -0.9(14)
C1 C9 C1A C2A -94.5(12)
C8 C9 C1A C2A 87.4(11)
C1 C9 C1A C6A 87.2(12)
C8 C9 C1A C6A -91.0(11)
C6A C1A C2A C3A -1.6(14)
C9 C1A C2A C3A 180.0(9)
C1A C2A C3A C4A 2.0(16)
C2A C3A C4A C5A -1.6(16)
C2A C3A C4A I1A -179.4(8)
C3A C4A C5A C6A 0.9(16)
I1A C4A C5A C6A 178.8(8)
C4A C5A C6A C1A -0.6(16)
C2A C1A C6A C5A 0.9(14)
C9 C1A C6A C5A 179.4(9)
N3 C4 C1B C2B -175.6(9)
C3 C4 C1B C2B 3.1(15)
C4 C1B C2B C3B -179.2(8)
C1B C2B C3B C4B 177.2(9)
C1B C2B C3B S1B -1.7(14)
C6B S1B C3B C4B -1.3(8)
C6B S1B C3B C2B 177.7(8)
C2B C3B C4B C5B -177.0(9)
S1B C3B C4B C5B 1.9(11)
C3B C4B C5B C6B -1.8(13)
C4B C5B C6B C7B -179.5(10)
C4B C5B C6B S1B 0.8(11)
C3B S1B C6B C5B 0.3(7)
C3B S1B C6B C7B -179.5(8)
C5B C6B C7B C8B 151.7(11)
S1B C6B C7B C8B -28.6(13)
C5B C6B C7B C12B -26.5(16)
S1B C6B C7B C12B 153.2(7)
C6B C7B C8B C9B -179.9(10)
C12B C7B C8B C9B -1.6(15)
C7B C8B C9B C10B -1.3(16)
C8B C9B C10B C11B 1.8(16)
C8B C9B C10B N5 -176.5(9)
C19B N5 C10B C9B 30.3(14)
C13B N5 C10B C9B -153.1(10)
C19B N5 C10B C11B -147.9(10)
C13B N5 C10B C11B 28.7(14)
C9B C10B C11B C12B 0.6(15)
N5 C10B C11B C12B 178.9(9)
C10B C11B C12B C7B -3.7(15)
C6B C7B C12B C11B -177.6(9)
C8B C7B C12B C11B 4.2(14)
C10B N5 C13B C14B 42.4(14)
C19B N5 C13B C14B -140.9(11)
C10B N5 C13B C18B -137.3(11)
C19B N5 C13B C18B 39.4(14)
C18B C13B C14B C15B 0.9(16)
N5 C13B C14B C15B -178.8(10)
C13B C14B C15B C16B -1(2)
C14B C15B C16B C17B 0(2)
C15B C16B C17B C18B 1(2)
C16B C17B C18B C13B -1(2)
C14B C13B C18B C17B 0.2(17)
N5 C13B C18B C17B 179.9(10)
C10B N5 C19B C20B 39.4(14)
C13B N5 C19B C20B -137.3(11)
C10B N5 C19B C24B -137.5(10)
C13B N5 C19B C24B 45.9(13)
C24B C19B C20B C21B 0.4(17)
N5 C19B C20B C21B -176.3(10)
C19B C20B C21B C22B -1.2(19)
C20B C21B C22B C23B 0(2)
C21B C22B C23B C24B 3(2)
C22B C23B C24B C19B -4(2)
C20B C19B C24B C23B 2.0(17)
N5 C19B C24B C23B 178.8(11)
N2 C5 C1C C2C 178.9(8)
C6 C5 C1C C2C 1.6(14)
C5 C1C C2C C3C 175.9(8)
C1C C2C C3C C4C 176.8(9)
C1C C2C C3C S1C -0.8(13)
C6C S1C C3C C4C 1.5(7)
C6C S1C C3C C2C 179.3(8)
C2C C3C C4C C5C -178.8(8)
S1C C3C C4C C5C -0.9(10)
C3C C4C C5C C6C -0.5(12)
C4C C5C C6C C7C -179.8(8)
C4C C5C C6C S1C 1.6(11)
C3C S1C C6C C5C -1.7(7)
C3C S1C C6C C7C 179.6(7)
C5C C6C C7C C8C 18.3(14)
S1C C6C C7C C8C -163.3(7)
C5C C6C C7C C12C -162.6(9)
S1C C6C C7C C12C 15.9(12)
C12C C7C C8C C9C 1.8(13)
C6C C7C C8C C9C -179.0(8)
C7C C8C C9C C10C -0.2(14)
C8C C9C C10C C11C -1.5(13)
C8C C9C C10C N1 176.1(9)
C19C N1 C10C C11C 40.4(14)
C13C N1 C10C C11C -146.1(10)
C19C N1 C10C C9C -137.1(10)
C13C N1 C10C C9C 36.4(13)
C9C C10C C11C C12C 1.6(14)
N1 C10C C11C C12C -176.0(9)
C10C C11C C12C C7C -0.1(14)
C8C C7C C12C C11C -1.6(13)
C6C C7C C12C C11C 179.2(8)
C19C N1 C13C C14C 40.3(14)
C10C N1 C13C C14C -133.3(10)
C19C N1 C13C C18C -139.0(11)
C10C N1 C13C C18C 47.4(13)
C18C C13C C14C C15C -0.6(17)
N1 C13C C14C C15C -179.8(10)
C13C C14C C15C C16C 2.0(19)
C14C C15C C16C C17C 0(2)
C15C C16C C17C C18C -2.9(19)
C16C C17C C18C C13C 4.3(17)
C14C C13C C18C C17C -2.5(16)
N1 C13C C18C C17C 176.7(9)
C10C N1 C19C C20C -143.4(10)
C13C N1 C19C C20C 43.1(14)
C10C N1 C19C C24C 37.6(14)
C13C N1 C19C C24C -135.8(11)
N1 C19C C20C C21C -177.9(9)
C24C C19C C20C C21C 1.0(15)
C19C C20C C21C C22C -1.1(17)
C20C C21C C22C C23C -1(2)
C21C C22C C23C C24C 2(2)
C22C C23C C24C C19C -2.2(19)
C20C C19C C24C C23C 0.6(16)
N1 C19C C24C C23C 179.5(10)
C5 N2 B1 F1 54.6(13)
C8 N2 B1 F1 -126.8(9)
C5 N2 B1 F2 -64.5(15)
C8 N2 B1 F2 114.1(10)
C5 N2 B1 N3 175.9(8)
C8 N2 B1 N3 -5.5(14)
C4 N3 B1 F1 -55.4(14)
C1 N3 B1 F1 120.8(10)
C4 N3 B1 F2 62.4(14)
C1 N3 B1 F2 -121.4(10)
C4 N3 B1 N2 -177.0(8)
C1 N3 B1 N2 -0.8(15)

loop_
_platon_squeeze_void_nr
_platon_squeeze_void_average_x
_platon_squeeze_void_average_y
_platon_squeeze_void_average_z
_platon_squeeze_void_volume
_platon_squeeze_void_count_electrons
_platon_squeeze_void_content
1 -0.336 0.500 0.836 743 229 ' '
